data_4030839
loop_
_publ_author_name
'F\"assler, J\"urg'
'McCubbin, J. Adam'
'Roglans, Anna'
'Kimachi, Tetsutaro'
'Hollett, Joshua W.'
'Kunz, Roland W.'
'Tinkl, Michael'
'Zhang, Yousheng'
'Wang, Ruiyao'
'Campbell, Michael'
'Snieckus, Victor'

_publ_section_title
;
 Highly Enantioselective (-)-Sparteine-Mediated Lateral
 Metalation-Functionalization of Remote Silyl Protected ortho-Ethyl
 N,N-Dialkyl Aryl O-Carbamates.
;
_journal_issue 7
_journal_name_full 'The Journal of organic chemistry'
_journal_page_first 3368
_journal_paper_doi 10.1021/jo502561m
_journal_volume 80
_journal_year 2015
_chemical_formula_sum 'C19 H33 N O2 S Si'
_chemical_formula_weight 367.61
_chemical_name_systematic
; 
 ? 
;
_space_group_IT_number 1
_symmetry_cell_setting triclinic
_symmetry_space_group_name_Hall 'P 1'
_symmetry_space_group_name_H-M 'P 1'
_atom_sites_solution_hydrogens geom
_atom_sites_solution_primary direct
_atom_sites_solution_secondary difmap
_audit_creation_method SHELXL-97
_cell_angle_alpha 70.095(4)
_cell_angle_beta 77.111(4)
_cell_angle_gamma 79.851(4)
_cell_formula_units_Z 2
_cell_length_a 7.8570(16)
_cell_length_b 11.876(3)
_cell_length_c 13.396(3)
_cell_measurement_temperature 296(2)
_cell_volume 1138.8(5)
_computing_cell_refinement 'Bruker SMART'
_computing_data_collection 'Bruker SMART'
_computing_data_reduction 'Bruker SHELXTL'
_computing_molecular_graphics 'Bruker SHELXTL'
_computing_publication_material 'Bruker SHELXTL'
_computing_structure_refinement 'SHELXL-97 (Sheldrick, 1997)'
_computing_structure_solution 'SHELXS-97 (Sheldrick, 1990)'
_diffrn_ambient_temperature 296(2)
_diffrn_measured_fraction_theta_full 0.931
_diffrn_measured_fraction_theta_max 0.931
_diffrn_measurement_device_type 'CCD area detector'
_diffrn_measurement_method 'phi and omega scans'
_diffrn_radiation_monochromator graphite
_diffrn_radiation_source 'fine-focus sealed tube'
_diffrn_radiation_type MoK\a
_diffrn_radiation_wavelength 0.71073
_diffrn_reflns_av_R_equivalents 0.0261
_diffrn_reflns_av_sigmaI/netI 0.1087
_diffrn_reflns_limit_h_max 10
_diffrn_reflns_limit_h_min -9
_diffrn_reflns_limit_k_max 14
_diffrn_reflns_limit_k_min -15
_diffrn_reflns_limit_l_max 16
_diffrn_reflns_limit_l_min -17
_diffrn_reflns_number 8419
_diffrn_reflns_theta_full 28.29
_diffrn_reflns_theta_max 28.29
_diffrn_reflns_theta_min 1.64
_exptl_absorpt_coefficient_mu 0.205
_exptl_absorpt_correction_T_max 1.0000
_exptl_absorpt_correction_T_min 0.8394
_exptl_absorpt_correction_type 'Empirical(Bruker SADABS)'
_exptl_crystal_colour colorless
_exptl_crystal_density_diffrn 1.072
_exptl_crystal_density_method 'not measured'
_exptl_crystal_description block
_exptl_crystal_F_000 400
_exptl_crystal_size_max 0.4
_exptl_crystal_size_mid 0.3
_exptl_crystal_size_min 0.2
_refine_diff_density_max 0.227
_refine_diff_density_min -0.235
_refine_diff_density_rms 0.029
_refine_ls_abs_structure_details 'Flack H D (1983), Acta Cryst. A39, 876-881'
_refine_ls_abs_structure_Flack 0.08(8)
_refine_ls_extinction_method none
_refine_ls_goodness_of_fit_ref 0.744
_refine_ls_hydrogen_treatment mixed
_refine_ls_matrix_type full
_refine_ls_number_parameters 433
_refine_ls_number_reflns 7214
_refine_ls_number_restraints 3
_refine_ls_restrained_S_all 0.743
_refine_ls_R_factor_all 0.1223
_refine_ls_R_factor_gt 0.0437
_refine_ls_shift/su_max 0.000
_refine_ls_shift/su_mean 0.000
_refine_ls_structure_factor_coef Fsqd
_refine_ls_weighting_details 'calc w=1/[\s^2^(Fo^2^)+(0.0313P)^2^+0.0000P] where P=(Fo^2^+2Fc^2^)/3'
_refine_ls_weighting_scheme calc
_refine_ls_wR_factor_gt 0.0791
_refine_ls_wR_factor_ref 0.0920
_reflns_number_gt 2931
_reflns_number_total 7214
_reflns_threshold_expression >2sigma(I)
_cod_data_source_file jo502561m_si_002.cif
_cod_data_source_block 0152
_cod_depositor_comments
;
The following automatic conversions were performed:

'_symmetry_cell_setting' value 'Triclinic' changed to 'triclinic'
according to
/usr/data/users/saulius/crontab/automatic-downloads/rss-feeds/ACS/lib/dictionaries/cif_core.dic
dictionary named 'cif_core.dic' version 2.4.2 from 2011-04-26.

Automatic conversion script
Id: cif_fix_values 3105 2015-03-04 15:46:00Z robertas 

 Adding full bibliography for 4030837--4030839.cif.
;
_cod_original_cell_volume 1138.8(4)
_cod_original_sg_symbol_H-M P1
_cod_database_code 4030839

loop_
_symmetry_equiv_pos_as_xyz
'x, y, z'

loop_
_atom_site_label
_atom_site_type_symbol
_atom_site_fract_x
_atom_site_fract_y
_atom_site_fract_z
_atom_site_U_iso_or_equiv
_atom_site_adp_type
_atom_site_occupancy
_atom_site_symmetry_multiplicity
_atom_site_calc_flag
_atom_site_refinement_flags
Si1 Si 0.43599(18) 0.81227(14) 0.32215(13) 0.0750(5) Uani 1 1 d .
Si2 Si 0.5699(3) 0.08785(16) 0.53994(14) 0.1095(7) Uani 1 1 d .
S1 S 0.2478(2) 0.29482(13) 0.21173(15) 0.1102(6) Uani 1 1 d .
S2 S 0.8515(2) 0.59836(14) 0.59432(13) 0.1058(6) Uani 1 1 d .
O1 O 0.0324(4) 0.6845(3) 0.1249(3) 0.0625(9) Uani 1 1 d .
O2 O 0.2440(4) 0.6881(4) -0.0225(3) 0.0930(14) Uani 1 1 d .
O3 O 0.9325(4) 0.2293(3) 0.7523(3) 0.0665(9) Uani 1 1 d .
O4 O 0.7293(4) 0.2075(3) 0.9031(3) 0.0828(12) Uani 1 1 d .
N1 N -0.0465(5) 0.7212(3) -0.0361(4) 0.0588(12) Uani 1 1 d .
N2 N 1.0211(5) 0.1754(4) 0.9114(4) 0.0592(12) Uani 1 1 d .
C1 C 0.4047(7) 0.3480(7) 0.0975(7) 0.154(3) Uani 1 1 d .
H1A H 0.4869 0.2819 0.0855 0.231 Uiso 1 1 calc R
H1B H 0.4657 0.4052 0.1080 0.231 Uiso 1 1 calc R
H1C H 0.3478 0.3863 0.0361 0.231 Uiso 1 1 calc R
C2 C 0.1151(6) 0.4324(4) 0.2159(4) 0.0794(16) Uani 1 1 d .
H2A H 0.0710 0.4690 0.1477 0.095 Uiso 1 1 calc R
C3 C -0.0442(7) 0.3991(6) 0.3086(6) 0.144(3) Uani 1 1 d .
H3A H -0.1188 0.4711 0.3130 0.215 Uiso 1 1 calc R
H3B H -0.0029 0.3590 0.3756 0.215 Uiso 1 1 calc R
H3C H -0.1092 0.3466 0.2944 0.215 Uiso 1 1 calc R
C4 C 0.2124(6) 0.5239(5) 0.2314(4) 0.0553(14) Uani 1 1 d .
C5 C 0.3370(6) 0.4913(5) 0.2985(4) 0.0698(15) Uani 1 1 d .
H5A H 0.3726 0.4102 0.3299 0.084 Uiso 1 1 calc R
C6 C 0.4087(6) 0.5778(5) 0.3193(4) 0.0611(14) Uani 1 1 d .
H6A H 0.4950 0.5526 0.3622 0.073 Uiso 1 1 calc R
C7 C 0.3581(6) 0.6989(5) 0.2794(4) 0.0542(13) Uani 1 1 d .
C8 C 0.2332(6) 0.7312(4) 0.2132(4) 0.0597(14) Uani 1 1 d .
H8A H 0.1951 0.8123 0.1837 0.072 Uiso 1 1 calc R
C9 C 0.1636(5) 0.6456(5) 0.1897(4) 0.0574(14) Uani 1 1 d .
C10 C 0.3242(8) 0.7967(6) 0.4642(5) 0.129(3) Uani 1 1 d .
H10A H 0.3619 0.8541 0.4884 0.193 Uiso 1 1 calc R
H10B H 0.3540 0.7167 0.5099 0.193 Uiso 1 1 calc R
H10C H 0.1993 0.8113 0.4673 0.193 Uiso 1 1 calc R
C11 C 0.6754(6) 0.7795(5) 0.3215(4) 0.0961(19) Uani 1 1 d .
H11A H 0.7364 0.7871 0.2493 0.144 Uiso 1 1 calc R
H11B H 0.7009 0.6989 0.3675 0.144 Uiso 1 1 calc R
H11C H 0.7131 0.8355 0.3474 0.144 Uiso 1 1 calc R
C12 C 0.3860(8) 0.9675(5) 0.2316(5) 0.120(2) Uani 1 1 d .
H12A H 0.4442 0.9735 0.1592 0.181 Uiso 1 1 calc R
H12B H 0.4265 1.0242 0.2553 0.181 Uiso 1 1 calc R
H12C H 0.2615 0.9849 0.2336 0.181 Uiso 1 1 calc R
C13 C 0.0899(7) 0.6971(4) 0.0173(5) 0.0592(14) Uani 1 1 d .
C14 C -0.0083(7) 0.7315(6) -0.1514(5) 0.0755(16) Uani 1 1 d .
H14A H -0.1232 0.7442 -0.1729 0.091 Uiso 1 1 calc R
C15 C 0.0792(7) 0.6141(6) -0.1694(5) 0.120(2) Uani 1 1 d .
H15A H 0.0128 0.5495 -0.1225 0.181 Uiso 1 1 calc R
H15B H 0.1962 0.5990 -0.1539 0.181 Uiso 1 1 calc R
H15C H 0.0840 0.6194 -0.2430 0.181 Uiso 1 1 calc R
C16 C 0.0788(8) 0.8434(6) -0.2186(5) 0.138(3) Uani 1 1 d .
H16A H 0.0124 0.9118 -0.2003 0.207 Uiso 1 1 calc R
H16B H 0.0834 0.8551 -0.2937 0.207 Uiso 1 1 calc R
H16C H 0.1958 0.8344 -0.2046 0.207 Uiso 1 1 calc R
C17 C -0.2345(6) 0.7257(5) 0.0207(4) 0.0772(17) Uani 1 1 d .
H17A H -0.2346 0.7229 0.0947 0.093 Uiso 1 1 calc R
C18 C -0.3166(6) 0.6183(6) 0.0271(5) 0.114(2) Uani 1 1 d .
H18A H -0.4365 0.6235 0.0632 0.171 Uiso 1 1 calc R
H18B H -0.2530 0.5462 0.0665 0.171 Uiso 1 1 calc R
H18C H -0.3131 0.6164 -0.0444 0.171 Uiso 1 1 calc R
C19 C -0.3386(7) 0.8419(6) -0.0319(5) 0.138(3) Uani 1 1 d .
H19A H -0.4579 0.8423 0.0056 0.207 Uiso 1 1 calc R
H19B H -0.3360 0.8489 -0.1058 0.207 Uiso 1 1 calc R
H19C H -0.2881 0.9085 -0.0291 0.207 Uiso 1 1 calc R
C20 C 1.0429(9) 0.5190(7) 0.5431(6) 0.174(4) Uani 1 1 d .
H20A H 1.1082 0.5737 0.4822 0.261 Uiso 1 1 calc R
H20B H 1.0110 0.4577 0.5211 0.261 Uiso 1 1 calc R
H20C H 1.1138 0.4822 0.5981 0.261 Uiso 1 1 calc R
C21 C 0.6051(8) 0.5237(6) 0.7697(5) 0.120(2) Uani 1 1 d .
H21A H 0.5572 0.4578 0.8280 0.179 Uiso 1 1 calc R
H21B H 0.5182 0.5648 0.7255 0.179 Uiso 1 1 calc R
H21C H 0.6392 0.5786 0.7982 0.179 Uiso 1 1 calc R
C22 C 0.7661(6) 0.4755(4) 0.7015(4) 0.0642(14) Uani 1 1 d .
H22A H 0.8556 0.4378 0.7469 0.077 Uiso 1 1 calc R
C23 C 0.7196(6) 0.3803(5) 0.6627(4) 0.0577(13) Uani 1 1 d .
C24 C 0.5968(6) 0.4058(5) 0.5963(4) 0.0717(15) Uani 1 1 d .
H24A H 0.5425 0.4842 0.5739 0.086 Uiso 1 1 calc R
C25 C 0.5515(7) 0.3199(6) 0.5620(4) 0.0808(16) Uani 1 1 d .
H25A H 0.4650 0.3406 0.5195 0.097 Uiso 1 1 calc R
C26 C 0.6340(7) 0.2021(5) 0.5904(4) 0.0793(17) Uani 1 1 d .
C27 C 0.7563(6) 0.1764(5) 0.6577(4) 0.0706(15) Uani 1 1 d .
H27A H 0.8111 0.0982 0.6806 0.085 Uiso 1 1 calc R
C28 C 0.7984(5) 0.2632(5) 0.6914(4) 0.0565(14) Uani 1 1 d .
C29 C 0.6739(11) 0.1085(7) 0.4039(5) 0.192(4) Uani 1 1 d .
H29A H 0.7990 0.0950 0.3998 0.288 Uiso 1 1 calc R
H29B H 0.6417 0.1892 0.3605 0.288 Uiso 1 1 calc R
H29C H 0.6372 0.0523 0.3778 0.288 Uiso 1 1 calc R
C30 C 0.3215(8) 0.1153(7) 0.5405(7) 0.190(4) Uani 1 1 d .
H30A H 0.2882 0.0573 0.5150 0.286 Uiso 1 1 calc R
H30B H 0.2924 0.1950 0.4941 0.286 Uiso 1 1 calc R
H30C H 0.2597 0.1071 0.6126 0.286 Uiso 1 1 calc R
C31 C 0.6205(10) -0.0623(6) 0.6296(6) 0.152(3) Uani 1 1 d .
H31A H 0.7445 -0.0774 0.6299 0.228 Uiso 1 1 calc R
H31B H 0.5855 -0.1204 0.6050 0.228 Uiso 1 1 calc R
H31C H 0.5581 -0.0685 0.7012 0.228 Uiso 1 1 calc R
C32 C 0.8831(7) 0.2034(5) 0.8607(5) 0.0606(15) Uani 1 1 d .
C33 C 1.2005(6) 0.1730(5) 0.8559(4) 0.0737(17) Uani 1 1 d .
H33A H 1.1975 0.1841 0.7804 0.088 Uiso 1 1 calc R
C34 C 1.3066(7) 0.0549(6) 0.8975(6) 0.149(3) Uani 1 1 d .
H34A H 1.2485 -0.0089 0.8959 0.223 Uiso 1 1 calc R
H34B H 1.3185 0.0429 0.9703 0.223 Uiso 1 1 calc R
H34C H 1.4208 0.0550 0.8531 0.223 Uiso 1 1 calc R
C35 C 1.2851(7) 0.2761(7) 0.8567(6) 0.157(3) Uani 1 1 d .
H35A H 1.2133 0.3501 0.8298 0.236 Uiso 1 1 calc R
H35B H 1.3989 0.2783 0.8117 0.236 Uiso 1 1 calc R
H35C H 1.2972 0.2658 0.9291 0.236 Uiso 1 1 calc R
C36 C 0.9903(7) 0.1534(6) 1.0279(5) 0.0822(18) Uani 1 1 d .
H36A H 1.1063 0.1370 1.0487 0.099 Uiso 1 1 calc R
C37 C 0.8960(8) 0.0458(6) 1.0924(5) 0.144(3) Uani 1 1 d .
H37A H 0.9561 -0.0232 1.0724 0.215 Uiso 1 1 calc R
H37B H 0.7781 0.0601 1.0785 0.215 Uiso 1 1 calc R
H37C H 0.8933 0.0311 1.1677 0.215 Uiso 1 1 calc R
C38 C 0.8989(6) 0.2656(6) 1.0583(5) 0.114(2) Uani 1 1 d .
H38A H 0.9621 0.3335 1.0159 0.171 Uiso 1 1 calc R
H38B H 0.8967 0.2518 1.1334 0.171 Uiso 1 1 calc R
H38C H 0.7808 0.2817 1.0444 0.171 Uiso 1 1 calc R

loop_
_atom_site_aniso_label
_atom_site_aniso_U_11
_atom_site_aniso_U_22
_atom_site_aniso_U_33
_atom_site_aniso_U_23
_atom_site_aniso_U_13
_atom_site_aniso_U_12
Si1 0.0937(11) 0.0705(14) 0.0743(12) -0.0328(10) -0.0204(10) -0.0158(9)
Si2 0.1869(18) 0.0830(17) 0.0838(14) -0.0245(12) -0.0580(14) -0.0388(13)
S1 0.1244(13) 0.0716(13) 0.1628(17) -0.0507(12) -0.0713(13) 0.0037(10)
S2 0.1463(14) 0.0875(13) 0.0910(12) -0.0170(10) -0.0284(11) -0.0444(11)
O1 0.0553(19) 0.076(2) 0.064(3) -0.029(2) -0.024(2) 0.0033(16)
O2 0.052(2) 0.141(4) 0.081(3) -0.030(3) -0.010(2) -0.011(2)
O3 0.057(2) 0.096(3) 0.053(2) -0.028(2) -0.025(2) 0.0054(18)
O4 0.055(2) 0.124(4) 0.065(3) -0.016(2) -0.0193(19) -0.018(2)
N1 0.059(3) 0.058(3) 0.060(3) -0.016(2) -0.024(3) 0.002(2)
N2 0.055(3) 0.074(3) 0.053(3) -0.018(3) -0.022(3) -0.005(2)
C1 0.094(5) 0.166(7) 0.259(10) -0.153(7) -0.036(6) 0.022(5)
C2 0.084(3) 0.066(4) 0.106(5) -0.035(3) -0.042(3) -0.003(3)
C3 0.113(5) 0.185(8) 0.169(7) -0.103(6) 0.035(5) -0.091(5)
C4 0.057(3) 0.058(4) 0.064(4) -0.029(3) -0.023(3) -0.003(3)
C5 0.082(3) 0.058(4) 0.079(4) -0.022(3) -0.037(3) -0.002(3)
C6 0.064(3) 0.066(4) 0.063(4) -0.018(3) -0.037(3) -0.002(3)
C7 0.061(3) 0.059(4) 0.046(3) -0.014(3) -0.020(3) -0.006(3)
C8 0.068(3) 0.049(4) 0.065(4) -0.023(3) -0.014(3) -0.001(3)
C9 0.050(3) 0.073(4) 0.060(4) -0.032(3) -0.015(3) -0.005(3)
C10 0.161(6) 0.153(7) 0.106(5) -0.082(5) 0.004(5) -0.058(5)
C11 0.117(5) 0.100(5) 0.095(5) -0.039(4) -0.041(4) -0.027(3)
C12 0.166(6) 0.061(5) 0.161(7) -0.031(5) -0.095(5) -0.004(4)
C13 0.070(4) 0.053(4) 0.060(4) -0.016(3) -0.028(4) -0.002(3)
C14 0.076(4) 0.096(5) 0.058(4) -0.022(4) -0.030(3) 0.001(3)
C15 0.112(5) 0.166(7) 0.108(6) -0.086(5) -0.027(4) 0.016(5)
C16 0.165(6) 0.158(7) 0.064(4) 0.032(5) -0.036(5) -0.062(6)
C17 0.054(3) 0.109(5) 0.076(4) -0.042(4) -0.021(3) 0.013(3)
C18 0.070(3) 0.163(6) 0.123(6) -0.058(5) 0.000(4) -0.045(4)
C19 0.112(5) 0.138(6) 0.143(6) -0.044(5) -0.049(5) 0.075(4)
C20 0.160(7) 0.198(8) 0.184(8) -0.115(7) 0.070(6) -0.087(6)
C21 0.125(5) 0.147(6) 0.127(6) -0.099(5) -0.006(4) -0.023(4)
C22 0.073(3) 0.065(4) 0.062(3) -0.023(3) -0.024(3) -0.006(3)
C23 0.062(3) 0.068(4) 0.050(3) -0.020(3) -0.017(3) -0.011(3)
C24 0.092(4) 0.058(4) 0.077(4) -0.018(3) -0.046(3) -0.003(3)
C25 0.114(4) 0.070(5) 0.071(4) -0.021(4) -0.041(4) -0.014(4)
C26 0.123(4) 0.056(4) 0.074(4) -0.015(4) -0.044(4) -0.025(4)
C27 0.094(4) 0.059(4) 0.068(4) -0.020(3) -0.041(3) 0.002(3)
C28 0.056(3) 0.073(4) 0.044(3) -0.015(3) -0.020(3) -0.007(3)
C29 0.340(11) 0.179(8) 0.106(6) -0.096(6) 0.050(7) -0.161(8)
C30 0.173(7) 0.181(9) 0.280(11) -0.089(8) -0.129(7) -0.034(6)
C31 0.236(8) 0.081(6) 0.160(7) -0.039(6) -0.069(6) -0.024(5)
C32 0.048(4) 0.068(4) 0.068(5) -0.017(3) -0.023(4) -0.003(3)
C33 0.053(3) 0.105(5) 0.064(4) -0.033(4) -0.020(3) 0.014(3)
C34 0.123(5) 0.163(8) 0.152(7) -0.069(6) -0.033(5) 0.056(5)
C35 0.081(4) 0.174(7) 0.233(9) -0.097(7) 0.029(5) -0.065(5)
C36 0.058(3) 0.109(6) 0.072(5) -0.020(4) -0.024(3) 0.010(4)
C37 0.139(6) 0.157(7) 0.105(6) 0.020(5) -0.022(5) -0.061(5)
C38 0.070(4) 0.177(7) 0.106(5) -0.069(5) -0.024(4) 0.019(4)

loop_
_atom_type_symbol
_atom_type_description
_atom_type_scat_dispersion_real
_atom_type_scat_dispersion_imag
_atom_type_scat_source
C C 0.0033 0.0016 'International Tables Vol C Tables 4.2.6.8 and 6.1.1.4'
H H 0.0000 0.0000 'International Tables Vol C Tables 4.2.6.8 and 6.1.1.4'
N N 0.0061 0.0033 'International Tables Vol C Tables 4.2.6.8 and 6.1.1.4'
O O 0.0106 0.0060 'International Tables Vol C Tables 4.2.6.8 and 6.1.1.4'
Si Si 0.0817 0.0704 'International Tables Vol C Tables 4.2.6.8 and 6.1.1.4'
S S 0.1246 0.1234 'International Tables Vol C Tables 4.2.6.8 and 6.1.1.4'

loop_
_geom_angle_atom_site_label_1
_geom_angle_atom_site_label_2
_geom_angle_atom_site_label_3
_geom_angle
C11 Si1 C12 109.7(3)
C11 Si1 C7 110.1(2)
C12 Si1 C7 110.9(3)
C11 Si1 C10 107.6(3)
C12 Si1 C10 110.8(3)
C7 Si1 C10 107.6(2)
C29 Si2 C31 113.4(4)
C29 Si2 C26 109.8(3)
C31 Si2 C26 109.3(3)
C29 Si2 C30 106.6(4)
C31 Si2 C30 108.5(3)
C26 Si2 C30 109.2(3)
C1 S1 C2 100.5(3)
C20 S2 C22 97.9(3)
C13 O1 C9 115.6(4)
C32 O3 C28 116.9(4)
C13 N1 C14 118.5(4)
C13 N1 C17 122.1(5)
C14 N1 C17 119.1(4)
C32 N2 C33 123.2(5)
C32 N2 C36 119.1(4)
C33 N2 C36 117.6(4)
C4 C2 C3 110.7(4)
C4 C2 S1 114.0(3)
C3 C2 S1 107.2(4)
C9 C4 C5 116.1(5)
C9 C4 C2 120.5(4)
C5 C4 C2 122.9(5)
C6 C5 C4 121.0(5)
C7 C6 C5 123.0(5)
C6 C7 C8 115.9(4)
C6 C7 Si1 122.1(4)
C8 C7 Si1 121.8(4)
C9 C8 C7 121.6(5)
C4 C9 C8 122.3(5)
C4 C9 O1 119.0(4)
C8 C9 O1 118.6(5)
O2 C13 N1 125.6(6)
O2 C13 O1 122.9(5)
N1 C13 O1 111.4(5)
N1 C14 C16 111.5(5)
N1 C14 C15 111.6(5)
C16 C14 C15 116.8(6)
C18 C17 N1 111.1(4)
C18 C17 C19 111.7(5)
N1 C17 C19 111.1(4)
C23 C22 C21 110.8(4)
C23 C22 S2 112.8(3)
C21 C22 S2 108.6(4)
C28 C23 C24 116.0(5)
C28 C23 C22 121.9(5)
C24 C23 C22 122.1(5)
C25 C24 C23 122.6(5)
C24 C25 C26 120.8(6)
C27 C26 C25 116.4(5)
C27 C26 Si2 124.2(5)
C25 C26 Si2 119.3(5)
C28 C27 C26 121.7(5)
C27 C28 C23 122.3(5)
C27 C28 O3 116.7(5)
C23 C28 O3 120.8(5)
O4 C32 N2 126.1(6)
O4 C32 O3 121.6(5)
N2 C32 O3 112.3(5)
N2 C33 C34 112.8(5)
N2 C33 C35 111.2(4)
C34 C33 C35 111.8(5)
N2 C36 C37 114.1(5)
N2 C36 C38 111.9(5)
C37 C36 C38 111.1(6)

loop_
_geom_bond_atom_site_label_1
_geom_bond_atom_site_label_2
_geom_bond_distance
Si1 C11 1.852(5)
Si1 C12 1.859(6)
Si1 C7 1.867(5)
Si1 C10 1.871(6)
Si2 C29 1.775(6)
Si2 C31 1.812(6)
Si2 C26 1.889(5)
Si2 C30 1.920(6)
S1 C1 1.742(8)
S1 C2 1.787(5)
S2 C20 1.761(7)
S2 C22 1.769(4)
O1 C13 1.374(6)
O1 C9 1.410(5)
O2 C13 1.211(5)
O3 C32 1.356(6)
O3 C28 1.396(5)
O4 C32 1.215(5)
N1 C13 1.356(6)
N1 C14 1.471(6)
N1 C17 1.505(5)
N2 C32 1.340(6)
N2 C33 1.440(5)
N2 C36 1.462(6)
C2 C4 1.525(6)
C2 C3 1.553(7)
C4 C9 1.377(6)
C4 C5 1.393(6)
C5 C6 1.385(6)
C6 C7 1.372(6)
C7 C8 1.387(5)
C8 C9 1.386(6)
C14 C16 1.508(7)
C14 C15 1.513(7)
C17 C18 1.497(7)
C17 C19 1.505(6)
C21 C22 1.532(6)
C22 C23 1.521(6)
C23 C28 1.380(6)
C23 C24 1.382(6)
C24 C25 1.377(7)
C25 C26 1.397(6)
C26 C27 1.388(6)
C27 C28 1.371(6)
C33 C34 1.495(7)
C33 C35 1.496(7)
C36 C37 1.492(7)
C36 C38 1.536(7)
